data_1504487
loop_
_publ_author_name
'Dunet, Guillaume'
'Mayer, Peter'
'Knochel, Paul'

_publ_section_title
;
 Highly diastereoselective addition of cinnamylzinc derivatives to
 alpha-chiral carbonyl compounds.
;
_journal_issue 1
_journal_name_full 'Organic letters'
_journal_page_first 117
_journal_page_last 120
_journal_paper_doi 10.1021/ol702607t
_journal_volume 10
_journal_year 2008
_chemical_formula_moiety 'C22 H26 O2'
_chemical_formula_sum 'C22 H26 O2'
_chemical_formula_weight 322.441
_space_group_IT_number 14
_symmetry_cell_setting monoclinic
_symmetry_Int_Tables_number 14
_symmetry_space_group_name_Hall '-P 2yn'
_symmetry_space_group_name_H-M 'P 1 21/n 1'
_atom_sites_solution_hydrogens geom
_atom_sites_solution_primary direct
_atom_sites_solution_secondary difmap
_audit_block_code C22H26O2_ln147_knochel
_audit_creation_date 22-Mar-07
_audit_creation_method 'form98_non/compatible with shelxl97-2'
_audit_update_record 16-Oct-07
_cell_angle_alpha 90.00
_cell_angle_beta 97.6503(17)
_cell_angle_gamma 90.00
_cell_formula_units_Z 4
_cell_length_a 11.1290(3)
_cell_length_b 5.8900(2)
_cell_length_c 27.1429(7)
_cell_measurement_reflns_used 50578
_cell_measurement_temperature 200(2)
_cell_measurement_theta_max 26.022
_cell_measurement_theta_min 3.134
_cell_volume 1763.38(9)
_computing_cell_refinement 'HKL Scalepack (Otwinowski & Minor 1997)'
_computing_data_collection 'Collect (Bruker AXS BV, 1997-2004)'
_computing_data_reduction 'HKL Denzo and Scalepack (Otwinowski & Minor 1997)'
_computing_structure_refinement 'SHELXL-97 (G. M. Sheldrick. University of G\"ottingen, 97-2 version)'
_computing_structure_solution
;
A. Altomare, M. C. Burla, M. Camalli, G. L. Cascarano, C. Giacovazzo, A.
Guagliardi, A. G. G. Moliterni, G. Polidori, R. Spagna: SIR97: a new tool for
crystal structure determination and refinement; J. Appl. Crystallogr. 1999,
32, 115-119.
;
_diffrn_ambient_temperature 200(2)
_diffrn_detector_area_resol_mean 9
_diffrn_measured_fraction_theta_full 0.989
_diffrn_measured_fraction_theta_max 0.989
_diffrn_measurement_device '95mm CCD camera on \k-goniostat'
_diffrn_measurement_device_type KappaCCD
_diffrn_measurement_method omega-scan
_diffrn_orient_matrix_type 'by Bruker AXS Collect from scalepack cell'
_diffrn_orient_matrix_UB_11 -0.0078078
_diffrn_orient_matrix_UB_12 -0.0538883
_diffrn_orient_matrix_UB_13 -0.0352188
_diffrn_orient_matrix_UB_21 -0.0299318
_diffrn_orient_matrix_UB_22 0.1533834
_diffrn_orient_matrix_UB_23 -0.0117113
_diffrn_orient_matrix_UB_31 0.0852219
_diffrn_orient_matrix_UB_32 0.0489346
_diffrn_orient_matrix_UB_33 -0.0020753
_diffrn_radiation_collimation 0.20
_diffrn_radiation_monochromator 'MONTEL, graded multilayered X-ray optics'
_diffrn_radiation_source 'rotating anode'
_diffrn_radiation_type MoK\a
_diffrn_radiation_wavelength 0.71073
_diffrn_reflns_av_R_equivalents 0.0217
_diffrn_reflns_av_sigmaI/netI 0.0312
_diffrn_reflns_limit_h_max 13
_diffrn_reflns_limit_h_min -13
_diffrn_reflns_limit_k_max 6
_diffrn_reflns_limit_k_min -7
_diffrn_reflns_limit_l_max 33
_diffrn_reflns_limit_l_min -33
_diffrn_reflns_number 6222
_diffrn_reflns_theta_full 26.05
_diffrn_reflns_theta_max 26.05
_diffrn_reflns_theta_min 3.54
_diffrn_source_current 55.00
_diffrn_source_power 3.025
_diffrn_source_type 'FR 591 generator'
_diffrn_source_voltage 55.00
_exptl_absorpt_coefficient_mu 0.076
_exptl_absorpt_correction_type none
_exptl_crystal_colour colourless
_exptl_crystal_density_diffrn 1.21456(6)
_exptl_crystal_density_method 'not measured'
_exptl_crystal_description rod
_exptl_crystal_F_000 696
_exptl_crystal_size_max 0.25
_exptl_crystal_size_mid 0.18
_exptl_crystal_size_min 0.13
_refine_diff_density_max 0.156
_refine_diff_density_min -0.179
_refine_diff_density_rms 0.035
_refine_ls_extinction_method none
_refine_ls_goodness_of_fit_ref 1.043
_refine_ls_hydrogen_treatment refall
_refine_ls_matrix_type full
_refine_ls_number_parameters 321
_refine_ls_number_reflns 3449
_refine_ls_number_restraints 0
_refine_ls_restrained_S_all 1.043
_refine_ls_R_factor_all 0.0611
_refine_ls_R_factor_gt 0.0404
_refine_ls_shift/su_max 0.000
_refine_ls_shift/su_mean 0.000
_refine_ls_structure_factor_coef Fsqd
_refine_ls_weighting_details 'calc w=1/[\s^2^(Fo^2^)+(0.0464P)^2^+0.4460P] where P=(Fo^2^+2Fc^2^)/3'
_refine_ls_weighting_scheme calc
_refine_ls_wR_factor_gt 0.0945
_refine_ls_wR_factor_ref 0.1052
_reflns_number_gt 2598
_reflns_number_total 3449
_reflns_threshold_expression >2sigma(I)
_cod_data_source_file ol702607t-file004.cif
_cod_data_source_block ln147
_cod_original_sg_symbol_H-M 'P 21/n'
_cod_database_code 1504487

loop_
_symmetry_equiv_pos_as_xyz
'x, y, z'
'-x+1/2, y+1/2, -z+1/2'
'-x, -y, -z'
'x-1/2, -y-1/2, z-1/2'

loop_
_atom_site_label
_atom_site_type_symbol
_atom_site_fract_x
_atom_site_fract_y
_atom_site_fract_z
_atom_site_U_iso_or_equiv
_atom_site_adp_type
_atom_site_occupancy
_atom_site_symmetry_multiplicity
_atom_site_calc_flag
O1 O 0.59254(8) -0.10625(17) 0.08555(4) 0.0363(3) Uani 1 1 d
O2 O 0.74994(9) 0.25066(17) 0.13136(3) 0.0367(3) Uani 1 1 d
C1 C 0.54404(13) -0.3182(3) 0.06910(6) 0.0370(4) Uani 1 1 d
C2 C 0.42321(12) -0.3586(3) 0.08629(5) 0.0332(3) Uani 1 1 d
C3 C 0.36775(14) -0.5686(3) 0.07595(6) 0.0412(4) Uani 1 1 d
C4 C 0.25521(14) -0.6138(3) 0.09034(6) 0.0465(4) Uani 1 1 d
C5 C 0.19766(14) -0.4528(3) 0.11560(6) 0.0447(4) Uani 1 1 d
C6 C 0.25278(14) -0.2460(3) 0.12658(6) 0.0423(4) Uani 1 1 d
C7 C 0.36509(13) -0.1980(3) 0.11192(5) 0.0372(4) Uani 1 1 d
C8 C 0.71194(12) -0.0661(3) 0.07288(5) 0.0321(3) Uani 1 1 d
C9 C 0.70639(14) 0.0860(3) 0.02780(5) 0.0389(4) Uani 1 1 d
C10 C 0.83303(15) 0.1278(4) 0.01404(6) 0.0462(4) Uani 1 1 d
C11 C 0.91612(14) 0.2243(3) 0.05830(6) 0.0417(4) Uani 1 1 d
C12 C 0.91945(13) 0.0695(3) 0.10356(5) 0.0361(3) Uani 1 1 d
C13 C 0.79305(12) 0.0321(2) 0.11841(5) 0.0306(3) Uani 1 1 d
C14 C 0.78581(13) -0.1204(3) 0.16473(5) 0.0349(3) Uani 1 1 d
C15 C 0.68516(15) -0.0075(3) 0.18989(6) 0.0471(4) Uani 1 1 d
C16 C 0.66541(15) 0.2256(3) 0.16652(6) 0.0435(4) Uani 1 1 d
C17 C 0.90380(12) -0.1497(3) 0.19898(5) 0.0333(3) Uani 1 1 d
C18 C 0.95288(15) 0.0211(3) 0.23088(6) 0.0434(4) Uani 1 1 d
C19 C 1.05893(16) -0.0144(4) 0.26295(6) 0.0534(5) Uani 1 1 d
C20 C 1.11790(15) -0.2195(4) 0.26359(6) 0.0536(5) Uani 1 1 d
C21 C 1.07137(15) -0.3895(3) 0.23209(7) 0.0510(4) Uani 1 1 d
C22 C 0.96479(14) -0.3544(3) 0.19996(6) 0.0401(4) Uani 1 1 d
H8 H 0.7484(13) -0.216(3) 0.0665(5) 0.033(4) Uiso 1 1 d
H14 H 0.7610(13) -0.274(3) 0.1533(5) 0.036(4) Uiso 1 1 d
H121 H 0.9720(14) 0.134(3) 0.1322(6) 0.047(4) Uiso 1 1 d
H91 H 0.6682(14) 0.238(3) 0.0356(6) 0.042(4) Uiso 1 1 d
H161 H 0.6822(15) 0.354(3) 0.1891(7) 0.057(5) Uiso 1 1 d
H111 H 0.8864(14) 0.380(3) 0.0673(6) 0.045(4) Uiso 1 1 d
H22 H 0.9327(15) -0.478(3) 0.1773(6) 0.050(5) Uiso 1 1 d
H11 H 0.6015(16) -0.438(3) 0.0820(6) 0.054(5) Uiso 1 1 d
H92 H 0.6517(14) 0.016(3) 0.0003(6) 0.042(4) Uiso 1 1 d
H101 H 0.8296(16) 0.230(3) -0.0134(7) 0.057(5) Uiso 1 1 d
H162 H 0.5795(16) 0.242(3) 0.1485(7) 0.052(5) Uiso 1 1 d
H7 H 0.4038(14) -0.051(3) 0.1192(6) 0.040(4) Uiso 1 1 d
H6 H 0.2139(14) -0.134(3) 0.1445(6) 0.047(5) Uiso 1 1 d
H4 H 0.2185(16) -0.763(3) 0.0823(7) 0.056(5) Uiso 1 1 d
H3 H 0.4109(16) -0.687(3) 0.0575(7) 0.059(5) Uiso 1 1 d
H122 H 0.9542(14) -0.082(3) 0.0958(6) 0.045(4) Uiso 1 1 d
H18 H 0.9078(15) 0.168(3) 0.2304(6) 0.054(5) Uiso 1 1 d
H12 H 0.5340(15) -0.321(3) 0.0316(7) 0.055(5) Uiso 1 1 d
H5 H 0.1185(16) -0.487(3) 0.1261(6) 0.053(5) Uiso 1 1 d
H21 H 1.1143(17) -0.535(4) 0.2331(7) 0.068(6) Uiso 1 1 d
H151 H 0.6070(18) -0.097(3) 0.1838(7) 0.064(5) Uiso 1 1 d
H112 H 1.0003(16) 0.243(3) 0.0492(6) 0.048(4) Uiso 1 1 d
H19 H 1.0881(17) 0.107(4) 0.2844(8) 0.071(6) Uiso 1 1 d
H20 H 1.1918(17) -0.243(3) 0.2871(7) 0.065(5) Uiso 1 1 d
H152 H 0.7066(15) 0.003(3) 0.2257(7) 0.058(5) Uiso 1 1 d
H102 H 0.8668(15) -0.024(3) 0.0040(6) 0.047(5) Uiso 1 1 d

loop_
_atom_site_aniso_label
_atom_site_aniso_U_11
_atom_site_aniso_U_22
_atom_site_aniso_U_33
_atom_site_aniso_U_23
_atom_site_aniso_U_13
_atom_site_aniso_U_12
O1 0.0291(5) 0.0355(6) 0.0449(6) -0.0095(5) 0.0074(4) -0.0040(4)
O2 0.0429(6) 0.0327(6) 0.0360(5) -0.0049(4) 0.0106(4) 0.0000(4)
C1 0.0344(8) 0.0350(9) 0.0414(8) -0.0069(7) 0.0044(6) -0.0039(7)
C2 0.0317(7) 0.0358(8) 0.0307(7) 0.0019(6) -0.0016(6) -0.0008(6)
C3 0.0402(8) 0.0388(9) 0.0439(8) -0.0036(7) 0.0028(7) -0.0033(7)
C4 0.0405(9) 0.0439(10) 0.0539(10) 0.0013(8) 0.0016(7) -0.0099(8)
C5 0.0344(8) 0.0558(11) 0.0439(9) 0.0083(8) 0.0050(7) -0.0050(8)
C6 0.0382(8) 0.0497(10) 0.0393(8) -0.0006(7) 0.0066(6) 0.0035(8)
C7 0.0356(8) 0.0392(9) 0.0360(7) 0.0002(7) 0.0019(6) -0.0010(7)
C8 0.0277(7) 0.0338(8) 0.0351(7) -0.0054(6) 0.0059(5) -0.0004(6)
C9 0.0385(8) 0.0468(10) 0.0301(7) -0.0036(7) -0.0004(6) -0.0030(7)
C10 0.0449(9) 0.0626(12) 0.0318(8) 0.0022(8) 0.0076(7) -0.0050(9)
C11 0.0360(8) 0.0526(11) 0.0374(8) 0.0019(7) 0.0078(6) -0.0070(8)
C12 0.0310(8) 0.0431(9) 0.0340(7) -0.0014(7) 0.0032(6) -0.0030(7)
C13 0.0302(7) 0.0310(8) 0.0306(7) -0.0019(6) 0.0041(5) 0.0010(6)
C14 0.0344(8) 0.0361(9) 0.0337(7) 0.0025(7) 0.0022(6) -0.0028(7)
C15 0.0385(9) 0.0659(12) 0.0382(9) 0.0093(8) 0.0105(7) 0.0038(8)
C16 0.0439(9) 0.0493(10) 0.0396(8) -0.0071(8) 0.0140(7) 0.0024(8)
C17 0.0358(7) 0.0363(8) 0.0281(7) 0.0033(6) 0.0053(6) -0.0024(6)
C18 0.0517(10) 0.0411(10) 0.0362(8) -0.0015(7) 0.0009(7) -0.0024(8)
C19 0.0577(11) 0.0618(12) 0.0378(8) -0.0008(9) -0.0043(8) -0.0177(10)
C20 0.0380(9) 0.0735(14) 0.0465(9) 0.0180(9) -0.0052(7) -0.0071(9)
C21 0.0408(9) 0.0550(12) 0.0571(10) 0.0130(9) 0.0059(8) 0.0072(8)
C22 0.0396(8) 0.0399(9) 0.0410(8) -0.0002(7) 0.0063(6) -0.0005(7)

loop_
_atom_type_symbol
_atom_type_description
_atom_type_scat_dispersion_real
_atom_type_scat_dispersion_imag
_atom_type_scat_source
C C 0.0033 0.0016 'International Tables Vol C Tables 4.2.6.8 and 6.1.1.4'
H H 0.0000 0.0000 'International Tables Vol C Tables 4.2.6.8 and 6.1.1.4'
O O 0.0106 0.0060 'International Tables Vol C Tables 4.2.6.8 and 6.1.1.4'

loop_
_exptl_crystal_face_index_h
_exptl_crystal_face_index_k
_exptl_crystal_face_index_l
_exptl_crystal_face_perp_dist
0 0 1 0.094000
0 0 -1 0.088000
-1 0 0 0.068000
17 -1 2 0.063000
0 1 0 0.114000
1 -15 -2 0.120000
1 0 -2 0.099000
-1 0 2 0.094000
3 2 -7 0.125000
-5 -4 11 0.129000
-3 2 7 0.110000
2 -1 -5 0.110000
3 4 15 0.123000
-4 -3 -14 0.128000

loop_
_geom_angle_atom_site_label_1
_geom_angle_atom_site_label_2
_geom_angle_atom_site_label_3
_geom_angle
C1 O1 C8 113.44(11)
C13 O2 C16 109.95(11)
O1 C1 C2 111.32(12)
O1 C1 H11 108.7(10)
C2 C1 H11 109.9(10)
O1 C1 H12 108.7(10)
C2 C1 H12 109.1(10)
H11 C1 H12 109.0(14)
C7 C2 C3 118.89(14)
C7 C2 C1 123.10(13)
C3 C2 C1 118.01(13)
C4 C3 C2 120.43(15)
C4 C3 H3 120.7(10)
C2 C3 H3 118.9(10)
C5 C4 C3 120.33(16)
C5 C4 H4 121.4(10)
C3 C4 H4 118.3(10)
C4 C5 C6 119.55(15)
C4 C5 H5 119.9(11)
C6 C5 H5 120.6(11)
C5 C6 C7 120.58(16)
C5 C6 H6 120.0(10)
C7 C6 H6 119.4(10)
C2 C7 C6 120.20(15)
C2 C7 H7 118.9(9)
C6 C7 H7 120.8(9)
O1 C8 C9 110.62(11)
O1 C8 C13 109.36(11)
C9 C8 C13 112.50(12)
O1 C8 H8 107.9(8)
C9 C8 H8 110.9(8)
C13 C8 H8 105.3(8)
C8 C9 C10 110.77(13)
C8 C9 H91 109.0(9)
C10 C9 H91 109.3(9)
C8 C9 H92 108.7(9)
C10 C9 H92 112.2(9)
H91 C9 H92 106.7(13)
C11 C10 C9 110.50(13)
C11 C10 H101 109.6(11)
C9 C10 H101 110.5(11)
C11 C10 H102 109.3(9)
C9 C10 H102 108.0(9)
H101 C10 H102 108.9(14)
C10 C11 C12 111.03(14)
C10 C11 H111 110.0(9)
C12 C11 H111 108.7(9)
C10 C11 H112 109.5(9)
C12 C11 H112 109.9(9)
H111 C11 H112 107.6(13)
C11 C12 C13 111.92(12)
C11 C12 H121 110.7(10)
C13 C12 H121 108.5(9)
C11 C12 H122 109.3(9)
C13 C12 H122 108.6(9)
H121 C12 H122 107.6(13)
O2 C13 C12 106.54(11)
O2 C13 C8 110.73(11)
C12 C13 C8 107.67(11)
O2 C13 C14 105.37(11)
C12 C13 C14 116.38(11)
C8 C13 C14 110.06(11)
C17 C14 C15 113.57(12)
C17 C14 C13 115.33(11)
C15 C14 C13 103.19(12)
C17 C14 H14 105.9(9)
C15 C14 H14 110.3(9)
C13 C14 H14 108.5(9)
C16 C15 C14 106.21(13)
C16 C15 H151 109.2(11)
C14 C15 H151 111.3(11)
C16 C15 H152 111.2(11)
C14 C15 H152 112.1(10)
H151 C15 H152 106.8(15)
O2 C16 C15 107.48(13)
O2 C16 H161 104.5(10)
C15 C16 H161 115.7(10)
O2 C16 H162 109.1(10)
C15 C16 H162 111.3(10)
H161 C16 H162 108.4(14)
C22 C17 C18 117.88(14)
C22 C17 C14 119.66(13)
C18 C17 C14 122.44(14)
C19 C18 C17 120.88(17)
C19 C18 H18 121.5(10)
C17 C18 H18 117.6(10)
C20 C19 C18 120.38(17)
C20 C19 H19 121.9(12)
C18 C19 H19 117.8(12)
C21 C20 C19 119.59(16)
C21 C20 H20 121.1(11)
C19 C20 H20 119.3(11)
C20 C21 C22 120.09(18)
C20 C21 H21 118.7(11)
C22 C21 H21 121.2(11)
C17 C22 C21 121.17(16)
C17 C22 H22 119.7(10)
C21 C22 H22 119.1(10)

loop_
_geom_bond_atom_site_label_1
_geom_bond_atom_site_label_2
_geom_bond_distance
O1 C1 1.4089(18)
O1 C8 1.4357(16)
O2 C13 1.4338(17)
O2 C16 1.4340(18)
C1 C2 1.500(2)
C1 H11 0.987(18)
C1 H12 1.010(18)
C2 C7 1.384(2)
C2 C3 1.394(2)
C3 C4 1.387(2)
C3 H3 1.016(19)
C4 C5 1.377(2)
C4 H4 0.984(19)
C5 C6 1.378(2)
C5 H5 0.982(18)
C6 C7 1.390(2)
C6 H6 0.956(17)
C7 H7 0.976(16)
C8 C9 1.511(2)
C8 C13 1.5425(19)
C8 H8 0.996(16)
C9 C10 1.525(2)
C9 H91 1.026(17)
C9 H92 0.988(16)
C10 C11 1.525(2)
C10 H101 0.955(19)
C10 H102 1.020(18)
C11 C12 1.526(2)
C11 H111 1.016(17)
C11 H112 1.007(18)
C12 C13 1.5300(19)
C12 H121 0.985(17)
C12 H122 1.006(17)
C13 C14 1.5561(19)
C14 C17 1.5144(19)
C14 C15 1.538(2)
C14 H14 0.982(16)
C15 C16 1.516(2)
C15 H151 1.01(2)
C15 H152 0.971(19)
C16 H161 0.97(2)
C16 H162 1.019(18)
C17 C22 1.382(2)
C17 C18 1.391(2)
C18 C19 1.386(2)
C18 H18 0.998(18)
C19 C20 1.374(3)
C19 H19 0.95(2)
C20 C21 1.373(3)
C20 H20 0.982(19)
C21 C22 1.391(2)
C21 H21 0.98(2)
C22 H22 0.991(18)

loop_
_geom_torsion_atom_site_label_1
_geom_torsion_atom_site_label_2
_geom_torsion_atom_site_label_3
_geom_torsion_atom_site_label_4
_geom_torsion
C8 O1 C1 C2 176.04(11)
O1 C1 C2 C7 4.3(2)
O1 C1 C2 C3 -175.45(12)
C7 C2 C3 C4 1.2(2)
C1 C2 C3 C4 -179.05(14)
C2 C3 C4 C5 -0.8(2)
C3 C4 C5 C6 -0.1(2)
C4 C5 C6 C7 0.7(2)
C3 C2 C7 C6 -0.6(2)
C1 C2 C7 C6 179.68(14)
C5 C6 C7 C2 -0.4(2)
C1 O1 C8 C9 100.46(14)
C1 O1 C8 C13 -135.09(12)
O1 C8 C9 C10 -179.64(12)
C13 C8 C9 C10 57.72(17)
C8 C9 C10 C11 -55.5(2)
C9 C10 C11 C12 55.5(2)
C10 C11 C12 C13 -57.72(18)
C16 O2 C13 C12 -152.68(12)
C16 O2 C13 C8 90.51(13)
C16 O2 C13 C14 -28.46(14)
C11 C12 C13 O2 -61.95(15)
C11 C12 C13 C8 56.87(16)
C11 C12 C13 C14 -179.08(13)
O1 C8 C13 O2 -64.57(14)
C9 C8 C13 O2 58.77(15)
O1 C8 C13 C12 179.32(11)
C9 C8 C13 C12 -57.34(16)
O1 C8 C13 C14 51.53(15)
C9 C8 C13 C14 174.87(12)
O2 C13 C14 C17 -98.54(14)
C12 C13 C14 C17 19.23(18)
C8 C13 C14 C17 142.04(13)
O2 C13 C14 C15 25.88(14)
C12 C13 C14 C15 143.66(13)
C8 C13 C14 C15 -93.54(14)
C17 C14 C15 C16 110.90(15)
C13 C14 C15 C16 -14.67(16)
C13 O2 C16 C15 19.04(16)
C14 C15 C16 O2 -1.44(18)
C15 C14 C17 C22 134.21(15)
C13 C14 C17 C22 -106.98(16)
C15 C14 C17 C18 -44.2(2)
C13 C14 C17 C18 74.63(18)
C22 C17 C18 C19 -0.7(2)
C14 C17 C18 C19 177.77(14)
C17 C18 C19 C20 0.3(3)
C18 C19 C20 C21 0.2(3)
C19 C20 C21 C22 -0.4(3)
C18 C17 C22 C21 0.5(2)
C14 C17 C22 C21 -177.96(14)
C20 C21 C22 C17 0.0(2)

loop_
_reflns_scale_group_code
_reflns_scale_meas_F
1 1.0
